data_4518829
loop_
_publ_author_name
'Xie, Ming-Sheng'
'Li, Ning'
'Tian, Yin'
'Wu, Xiao-Xia'
'Deng, Yun'
'Qu, Gui-Rong'
'Guo, Hai-Ming'

_publ_section_title
;
 Dynamic Kinetic Resolution of Carboxylic Esters Catalyzed by Chiral PPY
 N-Oxides: Synthesis of Nonsteroidal Anti-Inflammatory Drugs and
 Mechanistic Insights
;
_journal_issue 13
_journal_name_full 'ACS Catalysis'
_journal_page_first 8183
_journal_page_last 8196
_journal_paper_doi 10.1021/acscatal.1c01438
_journal_volume 11
_journal_year 2021
_chemical_absolute_configuration ad
_chemical_formula_moiety 'Cl, C22 H29 N4 O2'
_chemical_formula_sum 'C22 H29 Cl N4 O2'
_chemical_formula_weight 416.94
_space_group_crystal_system orthorhombic
_space_group_IT_number 19
_space_group_name_Hall 'P 2ac 2ab'
_space_group_name_H-M_alt 'P 21 21 21'
_atom_sites_solution_hydrogens geom
_atom_sites_solution_primary dual
_audit_creation_date 2020-09-23
_audit_creation_method
;
Olex2 1.3
(compiled 2020.06.28 svn.raecde09e for OlexSys, GUI svn.r6132)
;
_cell_angle_alpha 90
_cell_angle_beta 90
_cell_angle_gamma 90
_cell_formula_units_Z 4
_cell_length_a 10.90840(10)
_cell_length_b 11.7353(2)
_cell_length_c 16.7685(2)
_cell_measurement_reflns_used 21359
_cell_measurement_temperature 297
_cell_measurement_theta_max 71.3850
_cell_measurement_theta_min 3.7720
_cell_volume 2146.59(5)
_computing_cell_refinement 'CrysAlisPro 1.171.40.53 (Rigaku OD, 2019)'
_computing_data_collection 'CrysAlisPro 1.171.40.53 (Rigaku OD, 2019)'
_computing_data_reduction 'CrysAlisPro 1.171.40.53 (Rigaku OD, 2019)'
_computing_molecular_graphics 'Olex2 1.3 (Dolomanov et al., 2009)'
_computing_publication_material 'Olex2 1.3 (Dolomanov et al., 2009)'
_computing_structure_refinement 'SHELXL 2018/3 (Sheldrick, 2015)'
_computing_structure_solution 'SHELXT 2018/2 (Sheldrick, 2018)'
_diffrn_ambient_temperature 297
_diffrn_detector 'CCD plate'
_diffrn_detector_area_resol_mean 8.0521
_diffrn_detector_type EosS2
_diffrn_measured_fraction_theta_full 1.000
_diffrn_measured_fraction_theta_max 0.998
_diffrn_measurement_details
;
List of Runs (angles in degrees, time in seconds):

  # Type    Start    End  Width  t~exp~   \w     \q     \k     \f   Frames
--------------------------------------------------------------------------
  1  \w    -82.00   9.00   1.00    1.00    --  -35.62 112.00 -88.00   91
  2  \w     14.00 106.00   1.00    1.00    --   35.62  30.00  64.00   92
  3  \w     37.00 129.00   1.00    1.00    --  107.12 -30.00 -96.00   92
  4  \w     37.00 111.00   1.00    1.00    --  107.12 -98.00  77.00   74
  5  \w    101.00 177.00   1.00    1.00    --  107.12 112.00 -88.00   76
  6  \w   -103.00 -19.00   1.00    1.00    --  -35.62 -57.00 120.00   84
  7  \w     55.00 108.00   1.00    1.00    --   35.62-178.00-150.00   53
  8  \w      0.00  74.00   1.00    1.00    --   35.62 -98.00  77.00   74
  9  \w     40.00 125.00   1.00    1.00    --  107.12 -61.00 -30.00   85
 10  \w     38.00 110.00   1.00    1.00    --  107.12 -95.00 -30.00   72
 11  \w    100.00 177.00   1.00    1.00    --  107.12 111.00   0.00   77
 12  \w     38.00 110.00   1.00    1.00    --  107.12 -95.00-180.00   72
 13  \w     40.00 125.00   1.00    1.00    --  107.12 -61.00-150.00   85
 14  \w     37.00 129.00   1.00    1.00    --  107.12 -30.00  30.00   92
 15  \w   -103.00 -19.00   1.00    1.00    --  -35.62 -57.00 -60.00   84
 16  \w   -103.00  -9.00   1.00    1.00    --  -35.62 -77.00-120.00   94
 17  \w      9.00 103.00   1.00    1.00    --   35.62  77.00  60.00   94
 18  \w     57.00 108.00   1.00    1.00    --   35.62 178.00 -60.00   51
 19  \w     80.00 175.00   1.00    1.00    --  107.12  77.00 -30.00   95
 20  \w     86.00 177.00   1.00    1.00    --  107.12  30.00   0.00   91
 21  \w     69.00 178.00   1.00    1.00    --  107.12  15.00 -90.00  109
 22  \w     80.00 175.00   1.00    1.00    --  107.12  77.00  60.00   95
 23  \w     69.00 178.00   1.00    1.00    --  107.12  15.00  90.00  109
 24  \w     80.00 175.00   1.00    1.00    --  107.12  77.00-180.00   95
 25  \w     90.00 176.00   1.00    1.00    --  107.12  45.00 -60.00   86
 26  \w     69.00 178.00   1.00    1.00    --  107.12  15.00-180.00  109
 27  \w      9.00 103.00   1.00    1.00    --   35.62  77.00-180.00   94
 28  \w    -34.00  55.00   1.00    1.00    --   35.62 -38.00-150.00   89
 29  \w    -34.00  55.00   1.00    1.00    --   35.62 -38.00 -30.00   89
 30  \w    -36.00  65.00   1.00    1.00    --   35.62 -19.00  60.00  101
 31  \w     80.00 175.00   1.00    1.00    --  107.12  77.00  90.00   95
 32  \w     80.00 175.00   1.00    1.00    --  107.12  77.00   0.00   95
 33  \w     80.00 175.00   1.00    1.00    --  107.12  77.00-120.00   95
 34  \w     80.00 175.00   1.00    1.00    --  107.12  77.00  30.00   95
 35  \w     80.00 144.00   1.00    1.00    --  107.12  77.00 -60.00   64
 36  \w     80.00 175.00   1.00    1.00    --  107.12  77.00 150.00   95
;
_diffrn_measurement_device 'four-circle diffractometer'
_diffrn_measurement_device_type 'SuperNova, Dual, Cu at home/near, EosS2'
_diffrn_measurement_method '\w scans'
_diffrn_orient_matrix_type 'CrysAlisPro convention (1999,Acta A55,543-557)'
_diffrn_orient_matrix_UB_11 0.0952877000
_diffrn_orient_matrix_UB_12 0.0471789000
_diffrn_orient_matrix_UB_13 -0.0592384000
_diffrn_orient_matrix_UB_21 0.1008393000
_diffrn_orient_matrix_UB_22 -0.0125870000
_diffrn_orient_matrix_UB_23 0.0637321000
_diffrn_orient_matrix_UB_31 0.0264131000
_diffrn_orient_matrix_UB_32 -0.1218570000
_diffrn_orient_matrix_UB_33 -0.0294803000
_diffrn_radiation_monochromator mirror
_diffrn_radiation_probe x-ray
_diffrn_radiation_type 'Cu K\a'
_diffrn_radiation_wavelength 1.54184
_diffrn_reflns_av_R_equivalents 0.0790
_diffrn_reflns_av_unetI/netI 0.0336
_diffrn_reflns_Laue_measured_fraction_full 1.000
_diffrn_reflns_Laue_measured_fraction_max 0.998
_diffrn_reflns_limit_h_max 13
_diffrn_reflns_limit_h_min -13
_diffrn_reflns_limit_k_max 13
_diffrn_reflns_limit_k_min -14
_diffrn_reflns_limit_l_max 20
_diffrn_reflns_limit_l_min -20
_diffrn_reflns_number 30789
_diffrn_reflns_point_group_measured_fraction_full 1.000
_diffrn_reflns_point_group_measured_fraction_max 0.997
_diffrn_reflns_theta_full 67.684
_diffrn_reflns_theta_max 71.299
_diffrn_reflns_theta_min 4.599
_diffrn_source 'micro-focus sealed X-ray tube'
_diffrn_source_type 'SuperNova (Cu) X-ray Source'
_exptl_absorpt_coefficient_mu 1.777
_exptl_absorpt_correction_T_max 1.00000
_exptl_absorpt_correction_T_min 0.46817
_exptl_absorpt_correction_type multi-scan
_exptl_absorpt_process_details
;
CrysAlisPro 1.171.40.53 (Rigaku Oxford Diffraction, 2019)
Empirical absorption correction using spherical harmonics,
 implemented in SCALE3 ABSPACK scaling algorithm.
;
_exptl_crystal_colour colourless
_exptl_crystal_colour_primary colourless
_exptl_crystal_density_diffrn 1.290
_exptl_crystal_description block
_exptl_crystal_F_000 888
_refine_diff_density_max 0.307
_refine_diff_density_min -0.247
_refine_diff_density_rms 0.037
_refine_ls_abs_structure_details
;
 Flack x determined using 1667 quotients [(I+)-(I-)]/[(I+)+(I-)]
 (Parsons, Flack and Wagner, Acta Cryst. B69 (2013) 249-259).
;
_refine_ls_abs_structure_Flack 0.011(8)
_refine_ls_extinction_coef 0.0152(10)
_refine_ls_extinction_expression Fc^*^=kFc[1+0.001xFc^2^\l^3^/sin(2\q)]^-1/4^
_refine_ls_extinction_method 'SHELXL-2018/3 (Sheldrick 2018)'
_refine_ls_goodness_of_fit_ref 1.051
_refine_ls_hydrogen_treatment constr
_refine_ls_matrix_type full
_refine_ls_number_parameters 275
_refine_ls_number_reflns 4170
_refine_ls_number_restraints 0
_refine_ls_restrained_S_all 1.051
_refine_ls_R_factor_all 0.0388
_refine_ls_R_factor_gt 0.0376
_refine_ls_shift/su_max 0.001
_refine_ls_shift/su_mean 0.000
_refine_ls_structure_factor_coef Fsqd
_refine_ls_weighting_details 'w=1/[\s^2^(Fo^2^)+(0.0683P)^2^+0.1663P] where P=(Fo^2^+2Fc^2^)/3'
_refine_ls_weighting_scheme calc
_refine_ls_wR_factor_gt 0.1045
_refine_ls_wR_factor_ref 0.1055
_reflns_Friedel_coverage 0.754
_reflns_Friedel_fraction_full 1.000
_reflns_Friedel_fraction_max 0.996
_reflns_number_gt 4033
_reflns_number_total 4170
_reflns_threshold_expression 'I > 2\s(I)'
_cod_data_source_file cs1c01438_si_003.cif
_cod_data_source_block ln-20200909
_cod_depositor_comments 'Adding full bibliography for 4518829--4518831.cif.'
_cod_database_code 4518829
_shelx_shelxl_version_number 2018/3
_chemical_oxdiff_formula 'C1 H1 O1 N1'
_shelx_space_group_comment
;
The symmetry employed for this shelxl refinement is uniquely defined
by the following loop, which should always be used as a source of
symmetry information in preference to the above space-group names.
They are only intended as comments.
;
_reflns_odcompleteness_completeness 99.95
_reflns_odcompleteness_iscentric 1
_reflns_odcompleteness_theta 66.97
_olex2_refinement_description
;
1. Fixed Uiso
 At 1.2 times of:
  All C(H) groups, All C(H,H) groups, All C(H,H,H,H) groups, All N(H) groups
 At 1.5 times of:
  All C(H,H,H) groups, All O(H) groups
2. Others
 Sof(H18C)=Sof(H18D)=Sof(H21C)=Sof(H21D)=Sof(C22A)=Sof(H22C)=Sof(H22D)=1-FVAR(1)
 Sof(H18A)=Sof(H18B)=Sof(H21A)=Sof(H21B)=Sof(C22)=Sof(H22A)=Sof(H22B)=FVAR(1)
3.a Ternary CH refined with riding coordinates:
 C4(H4), C10(H10)
3.b Secondary CH2 refined with riding coordinates:
 C11(H11A,H11B), C12(H12A,H12B), C13(H13A,H13B), C15(H15A,H15B), C18(H18A,
 H18B), C18(H18C,H18D), C21(H21A,H21B), C21(H21C,H21D), C22(H22A,H22B),
 C22A(H22C,H22D)
3.c Aromatic/amide H refined with riding coordinates:
 N2(H2), C3(H3), C7(H7), C8(H8), C9(H9), C14(H14), C16(H16), C19(H19), C20(H20)
3.d Idealised Me refined as rotating group:
 C17(H17A,H17B,H17C)
3.e Idealised tetrahedral OH refined as rotating group:
 O1(H1)
;
_olex2_date_sample_data_collection 2020-09-09
_olex2_submission_special_instructions 'No special instructions were received'
_oxdiff_exptl_absorpt_empirical_details
;
Empirical correction (ABSPACK) includes:
- Absorption correction using spherical harmonics
- Frame scaling
;
_oxdiff_exptl_absorpt_empirical_full_max 2.762
_oxdiff_exptl_absorpt_empirical_full_min 0.632

loop_
_space_group_symop_operation_xyz
'x, y, z'
'-x+1/2, -y, z+1/2'
'-x, y+1/2, -z+1/2'
'x+1/2, -y+1/2, -z'

loop_
_atom_site_label
_atom_site_type_symbol
_atom_site_fract_x
_atom_site_fract_y
_atom_site_fract_z
_atom_site_U_iso_or_equiv
_atom_site_adp_type
_atom_site_occupancy
_atom_site_site_symmetry_order
_atom_site_calc_flag
_atom_site_refinement_flags_posn
_atom_site_refinement_flags_adp
_atom_site_refinement_flags_occupancy
_atom_site_disorder_assembly
_atom_site_disorder_group
Cl1 Cl 0.70999(8) 0.28023(6) 0.30587(4) 0.0616(2) Uani 1 1 d . . . . .
O1 O 0.3379(2) 0.55483(16) 0.12981(10) 0.0513(5) Uani 1 1 d . . . . .
H1 H 0.321176 0.620483 0.142526 0.077 Uiso 1 1 calc R U . . .
O2 O 0.39681(19) 0.58791(19) 0.48321(10) 0.0509(5) Uani 1 1 d . . . . .
N1 N 0.45021(17) 0.54847(17) 0.27575(11) 0.0344(4) Uani 1 1 d . . . . .
N2 N 0.32259(17) 0.69400(18) 0.38154(12) 0.0384(4) Uani 1 1 d . . . . .
H2 H 0.336349 0.719061 0.334188 0.046 Uiso 1 1 calc R U . . .
N3 N 0.29774(19) 0.48073(18) 0.18875(10) 0.0386(4) Uani 1 1 d . . . . .
N4 N 0.14585(18) 0.28038(19) 0.36255(12) 0.0405(5) Uani 1 1 d . . . . .
C1 C 0.3535(2) 0.47953(19) 0.26212(12) 0.0325(5) Uani 1 1 d . . . . .
C2 C 0.39886(19) 0.6168(2) 0.41333(13) 0.0347(5) Uani 1 1 d . . . . .
C3 C 0.3015(2) 0.4101(2) 0.32023(12) 0.0338(4) Uani 1 1 d . . . . .
H3 H 0.337515 0.407013 0.370461 0.041 Uiso 1 1 calc R U . . .
C4 C 0.49449(19) 0.56485(19) 0.35769(13) 0.0335(5) Uani 1 1 d . . . . .
H4 H 0.519516 0.490772 0.379200 0.040 Uiso 1 1 calc R U . . .
C5 C 0.19646(19) 0.3447(2) 0.30531(13) 0.0346(5) Uani 1 1 d . . . . .
C6 C 0.1107(2) 0.6516(2) 0.42189(14) 0.0387(5) Uani 1 1 d . . . . .
C7 C 0.0690(2) 0.6106(3) 0.34901(14) 0.0434(6) Uani 1 1 d . . . . .
H7 H 0.107590 0.633570 0.302226 0.052 Uiso 1 1 calc R U . . .
C8 C 0.1481(2) 0.3457(2) 0.22622(15) 0.0413(5) Uani 1 1 d . . . . .
H8 H 0.081890 0.299610 0.212795 0.050 Uiso 1 1 calc R U . . .
C9 C 0.2000(2) 0.4149(2) 0.17088(14) 0.0435(6) Uani 1 1 d . . . . .
H9 H 0.167640 0.417072 0.119594 0.052 Uiso 1 1 calc R U . . .
C10 C 0.2162(2) 0.7365(2) 0.42588(15) 0.0441(6) Uani 1 1 d . . . . .
H10 H 0.240015 0.745384 0.481888 0.053 Uiso 1 1 calc R U . . .
C11 C 0.6088(2) 0.6379(2) 0.34545(17) 0.0445(6) Uani 1 1 d . . . . .
H11A H 0.587848 0.717632 0.338723 0.053 Uiso 1 1 calc R U . . .
H11B H 0.665458 0.630107 0.389700 0.053 Uiso 1 1 calc R U . . .
C12 C 0.5497(2) 0.5707(3) 0.21694(16) 0.0493(6) Uani 1 1 d . . . . .
H12A H 0.532545 0.638400 0.185660 0.059 Uiso 1 1 calc R U . . .
H12B H 0.560600 0.506443 0.181281 0.059 Uiso 1 1 calc R U . . .
C13 C 0.6617(2) 0.5878(2) 0.26923(18) 0.0495(6) Uani 1 1 d . . . . .
H13A H 0.719393 0.639893 0.244625 0.059 Uiso 1 1 calc R U . . .
H13B H 0.702580 0.515883 0.279628 0.059 Uiso 1 1 calc R U . . .
C14 C -0.0285(2) 0.5365(3) 0.34517(17) 0.0484(6) Uani 1 1 d . . . . .
H14 H -0.055702 0.510296 0.295907 0.058 Uiso 1 1 calc R U . . .
C15 C 0.0354(2) 0.2110(3) 0.35261(17) 0.0496(6) Uani 1 1 d . . . . .
H15A H 0.051416 0.145385 0.318997 0.060 Uiso 1 1 calc R U . . .
H15B H -0.030687 0.255267 0.329415 0.060 Uiso 1 1 calc R U . . .
C16 C 0.0531(3) 0.6149(3) 0.49033(16) 0.0566(7) Uani 1 1 d . . . . .
H16 H 0.080027 0.640744 0.539748 0.068 Uiso 1 1 calc R U . . .
C17 C 0.1776(3) 0.8526(3) 0.3944(2) 0.0609(8) Uani 1 1 d . . . . .
H17A H 0.244257 0.905388 0.400110 0.091 Uiso 1 1 calc R U . . .
H17B H 0.108142 0.879572 0.424051 0.091 Uiso 1 1 calc R U . . .
H17C H 0.156005 0.846199 0.339050 0.091 Uiso 1 1 calc R U . . .
C18 C 0.1918(3) 0.2770(3) 0.44432(17) 0.0621(8) Uani 1 1 d . . . . .
H18A H 0.173152 0.347175 0.472356 0.075 Uiso 0.696(17) 1 calc R U P A 1
H18B H 0.279738 0.264611 0.445320 0.075 Uiso 0.696(17) 1 calc R U P A 1
H18C H 0.219590 0.351278 0.462137 0.075 Uiso 0.304(17) 1 calc R U P A 2
H18D H 0.257508 0.221973 0.450495 0.075 Uiso 0.304(17) 1 calc R U P A 2
C19 C -0.0861(3) 0.5008(3) 0.4140(2) 0.0571(7) Uani 1 1 d . . . . .
H19 H -0.152108 0.450834 0.411346 0.069 Uiso 1 1 calc R U . . .
C20 C -0.0451(3) 0.5396(4) 0.4861(2) 0.0701(9) Uani 1 1 d . . . . .
H20 H -0.083199 0.515422 0.532734 0.084 Uiso 1 1 calc R U . . .
C21 C 0.0045(4) 0.1748(4) 0.4367(2) 0.0782(11) Uani 1 1 d . . . . .
H21A H -0.053336 0.227408 0.460631 0.094 Uiso 0.696(17) 1 calc R U P A 1
H21B H -0.031010 0.099004 0.437017 0.094 Uiso 0.696(17) 1 calc R U P A 1
H21C H -0.082726 0.184203 0.445735 0.094 Uiso 0.304(17) 1 calc R U P A 2
H21D H 0.024224 0.094762 0.443490 0.094 Uiso 0.304(17) 1 calc R U P A 2
C22 C 0.1233(8) 0.1760(7) 0.4810(3) 0.066(2) Uani 0.696(17) 1 d . . P A 1
H22A H 0.167998 0.105428 0.473112 0.079 Uiso 0.696(17) 1 calc R U P A 1
H22B H 0.110054 0.187340 0.537693 0.079 Uiso 0.696(17) 1 calc R U P A 1
C22A C 0.0674(15) 0.2370(16) 0.4905(6) 0.059(4) Uani 0.304(17) 1 d . . P A 2
H22C H 0.087307 0.191411 0.537021 0.070 Uiso 0.304(17) 1 calc R U P A 2
H22D H 0.019941 0.302585 0.507410 0.070 Uiso 0.304(17) 1 calc R U P A 2

loop_
_atom_site_aniso_label
_atom_site_aniso_U_11
_atom_site_aniso_U_22
_atom_site_aniso_U_33
_atom_site_aniso_U_23
_atom_site_aniso_U_13
_atom_site_aniso_U_12
Cl1 0.0843(5) 0.0467(4) 0.0539(4) -0.0101(3) -0.0020(3) -0.0137(3)
O1 0.0741(12) 0.0481(11) 0.0317(8) 0.0063(7) 0.0019(8) -0.0036(10)
O2 0.0565(10) 0.0639(12) 0.0324(8) 0.0053(8) -0.0018(7) 0.0057(9)
N1 0.0332(8) 0.0362(10) 0.0338(9) 0.0004(7) 0.0035(7) -0.0023(8)
N2 0.0354(9) 0.0439(12) 0.0359(9) -0.0011(8) 0.0010(7) 0.0052(8)
N3 0.0491(10) 0.0376(11) 0.0291(8) 0.0005(7) -0.0007(8) -0.0015(8)
N4 0.0398(9) 0.0430(11) 0.0387(10) -0.0015(8) -0.0029(8) -0.0100(9)
C1 0.0355(10) 0.0297(11) 0.0322(10) -0.0036(8) 0.0005(8) 0.0038(9)
C2 0.0318(9) 0.0377(12) 0.0346(10) -0.0044(9) -0.0045(8) -0.0036(9)
C3 0.0352(10) 0.0340(11) 0.0323(9) -0.0003(8) -0.0058(8) -0.0013(9)
C4 0.0305(9) 0.0304(11) 0.0397(11) 0.0009(8) -0.0020(8) -0.0009(9)
C5 0.0333(10) 0.0322(11) 0.0383(10) -0.0027(9) -0.0018(9) 0.0008(8)
C6 0.0351(10) 0.0419(13) 0.0390(11) -0.0034(10) 0.0010(9) 0.0119(10)
C7 0.0388(11) 0.0536(16) 0.0378(11) 0.0024(11) -0.0014(9) 0.0060(11)
C8 0.0403(11) 0.0397(13) 0.0439(12) -0.0045(10) -0.0091(10) -0.0045(10)
C9 0.0500(12) 0.0462(14) 0.0344(10) -0.0067(9) -0.0122(10) 0.0011(11)
C10 0.0410(11) 0.0485(15) 0.0430(12) -0.0111(10) 0.0016(10) 0.0068(11)
C11 0.0343(10) 0.0385(13) 0.0608(15) -0.0044(11) -0.0014(10) -0.0045(10)
C12 0.0450(12) 0.0561(16) 0.0469(13) 0.0034(11) 0.0143(11) -0.0040(12)
C13 0.0369(11) 0.0415(14) 0.0701(17) 0.0010(12) 0.0129(11) -0.0046(10)
C14 0.0400(12) 0.0530(16) 0.0522(14) -0.0045(12) -0.0088(10) 0.0046(11)
C15 0.0419(12) 0.0528(16) 0.0542(15) -0.0034(12) -0.0007(11) -0.0140(12)
C16 0.0594(15) 0.072(2) 0.0382(12) -0.0055(13) 0.0022(11) -0.0004(15)
C17 0.0514(14) 0.0417(15) 0.090(2) -0.0111(15) 0.0039(15) 0.0072(13)
C18 0.0767(19) 0.070(2) 0.0396(13) 0.0085(13) -0.0095(13) -0.0331(17)
C19 0.0428(13) 0.0558(17) 0.0727(18) 0.0070(15) 0.0003(12) -0.0019(12)
C20 0.0670(19) 0.091(3) 0.0526(16) 0.0128(17) 0.0145(15) -0.0096(18)
C21 0.077(2) 0.087(3) 0.070(2) 0.0133(19) 0.0068(17) -0.038(2)
C22 0.085(4) 0.063(4) 0.049(2) 0.007(2) 0.000(2) -0.026(4)
C22A 0.068(7) 0.064(9) 0.044(5) 0.004(5) 0.006(5) -0.024(7)

loop_
_atom_type_symbol
_atom_type_description
_atom_type_scat_dispersion_real
_atom_type_scat_dispersion_imag
_atom_type_scat_source
C C 0.0181 0.0091 'International Tables Vol C Tables 4.2.6.8 and 6.1.1.4'
H H 0.0000 0.0000 'International Tables Vol C Tables 4.2.6.8 and 6.1.1.4'
Cl Cl 0.3639 0.7018 'International Tables Vol C Tables 4.2.6.8 and 6.1.1.4'
N N 0.0311 0.0180 'International Tables Vol C Tables 4.2.6.8 and 6.1.1.4'
O O 0.0492 0.0322 'International Tables Vol C Tables 4.2.6.8 and 6.1.1.4'

loop_
_geom_angle_atom_site_label_1
_geom_angle_atom_site_label_2
_geom_angle_atom_site_label_3
_geom_angle
_geom_angle_site_symmetry_1
_geom_angle_site_symmetry_3
_geom_angle_publ_flag
N3 O1 H1 109.5 . . ?
C1 N1 C4 119.61(17) . . ?
C1 N1 C12 124.26(19) . . ?
C4 N1 C12 110.88(19) . . ?
C2 N2 H2 119.3 . . ?
C2 N2 C10 121.3(2) . . ?
C10 N2 H2 119.3 . . ?
C1 N3 O1 120.32(19) . . ?
C9 N3 O1 116.73(19) . . ?
C9 N3 C1 122.9(2) . . ?
C5 N4 C15 124.8(2) . . ?
C5 N4 C18 123.1(2) . . ?
C18 N4 C15 112.0(2) . . ?
N1 C1 N3 119.5(2) . . ?
N1 C1 C3 123.46(19) . . ?
N3 C1 C3 116.95(19) . . ?
O2 C2 N2 124.0(2) . . ?
O2 C2 C4 119.2(2) . . ?
N2 C2 C4 116.8(2) . . ?
C1 C3 H3 119.0 . . ?
C1 C3 C5 121.94(19) . . ?
C5 C3 H3 119.0 . . ?
N1 C4 C2 113.53(17) . . ?
N1 C4 H4 108.7 . . ?
N1 C4 C11 102.49(18) . . ?
C2 C4 H4 108.7 . . ?
C11 C4 C2 114.57(19) . . ?
C11 C4 H4 108.7 . . ?
N4 C5 C3 121.2(2) . . ?
N4 C5 C8 121.2(2) . . ?
C3 C5 C8 117.6(2) . . ?
C7 C6 C10 120.8(2) . . ?
C16 C6 C7 118.4(2) . . ?
C16 C6 C10 120.8(2) . . ?
C6 C7 H7 119.6 . . ?
C14 C7 C6 120.9(2) . . ?
C14 C7 H7 119.6 . . ?
C5 C8 H8 120.5 . . ?
C9 C8 C5 119.1(2) . . ?
C9 C8 H8 120.5 . . ?
N3 C9 C8 121.3(2) . . ?
N3 C9 H9 119.3 . . ?
C8 C9 H9 119.3 . . ?
N2 C10 C6 110.65(19) . . ?
N2 C10 H10 108.2 . . ?
N2 C10 C17 110.4(2) . . ?
C6 C10 H10 108.2 . . ?
C17 C10 C6 111.2(2) . . ?
C17 C10 H10 108.2 . . ?
C4 C11 H11A 111.4 . . ?
C4 C11 H11B 111.4 . . ?
H11A C11 H11B 109.3 . . ?
C13 C11 C4 101.9(2) . . ?
C13 C11 H11A 111.4 . . ?
C13 C11 H11B 111.4 . . ?
N1 C12 H12A 111.1 . . ?
N1 C12 H12B 111.1 . . ?
N1 C12 C13 103.1(2) . . ?
H12A C12 H12B 109.1 . . ?
C13 C12 H12A 111.1 . . ?
C13 C12 H12B 111.1 . . ?
C11 C13 H13A 111.1 . . ?
C11 C13 H13B 111.1 . . ?
C12 C13 C11 103.4(2) . . ?
C12 C13 H13A 111.1 . . ?
C12 C13 H13B 111.1 . . ?
H13A C13 H13B 109.1 . . ?
C7 C14 H14 119.8 . . ?
C7 C14 C19 120.3(3) . . ?
C19 C14 H14 119.8 . . ?
N4 C15 H15A 111.1 . . ?
N4 C15 H15B 111.1 . . ?
N4 C15 C21 103.5(2) . . ?
H15A C15 H15B 109.0 . . ?
C21 C15 H15A 111.1 . . ?
C21 C15 H15B 111.1 . . ?
C6 C16 H16 119.7 . . ?
C6 C16 C20 120.5(3) . . ?
C20 C16 H16 119.7 . . ?
C10 C17 H17A 109.5 . . ?
C10 C17 H17B 109.5 . . ?
C10 C17 H17C 109.5 . . ?
H17A C17 H17B 109.5 . . ?
H17A C17 H17C 109.5 . . ?
H17B C17 H17C 109.5 . . ?
N4 C18 H18A 111.1 . . ?
N4 C18 H18B 111.1 . . ?
N4 C18 H18C 111.8 . . ?
N4 C18 H18D 111.8 . . ?
N4 C18 C22 103.4(3) . . ?
N4 C18 C22A 99.7(4) . . ?
H18A C18 H18B 109.1 . . ?
H18C C18 H18D 109.6 . . ?
C22 C18 H18A 111.1 . . ?
C22 C18 H18B 111.1 . . ?
C22A C18 H18C 111.8 . . ?
C22A C18 H18D 111.8 . . ?
C14 C19 H19 120.3 . . ?
C20 C19 C14 119.3(3) . . ?
C20 C19 H19 120.3 . . ?
C16 C20 H20 119.7 . . ?
C19 C20 C16 120.6(3) . . ?
C19 C20 H20 119.7 . . ?
C15 C21 H21A 110.6 . . ?
C15 C21 H21B 110.6 . . ?
C15 C21 H21C 109.4 . . ?
C15 C21 H21D 109.4 . . ?
H21A C21 H21B 108.8 . . ?
H21C C21 H21D 108.0 . . ?
C22 C21 C15 105.6(3) . . ?
C22 C21 H21A 110.6 . . ?
C22 C21 H21B 110.6 . . ?
C22A C21 C15 111.1(5) . . ?
C22A C21 H21C 109.4 . . ?
C22A C21 H21D 109.4 . . ?
C18 C22 H22A 111.1 . . ?
C18 C22 H22B 111.1 . . ?
C21 C22 C18 103.3(5) . . ?
C21 C22 H22A 111.1 . . ?
C21 C22 H22B 111.1 . . ?
H22A C22 H22B 109.1 . . ?
C18 C22A H22C 110.7 . . ?
C18 C22A H22D 110.7 . . ?
C21 C22A C18 105.1(8) . . ?
C21 C22A H22C 110.7 . . ?
C21 C22A H22D 110.7 . . ?
H22C C22A H22D 108.8 . . ?

loop_
_geom_bond_atom_site_label_1
_geom_bond_atom_site_label_2
_geom_bond_distance
_geom_bond_site_symmetry_2
_geom_bond_publ_flag
O1 H1 0.8200 . ?
O1 N3 1.387(3) . ?
O2 C2 1.220(3) . ?
N1 C1 1.349(3) . ?
N1 C4 1.469(3) . ?
N1 C12 1.490(3) . ?
N2 H2 0.8600 . ?
N2 C2 1.340(3) . ?
N2 C10 1.466(3) . ?
N3 C1 1.373(3) . ?
N3 C9 1.350(3) . ?
N4 C5 1.340(3) . ?
N4 C15 1.464(3) . ?
N4 C18 1.461(3) . ?
C1 C3 1.391(3) . ?
C2 C4 1.527(3) . ?
C3 H3 0.9300 . ?
C3 C5 1.402(3) . ?
C4 H4 0.9800 . ?
C4 C11 1.527(3) . ?
C5 C8 1.427(3) . ?
C6 C7 1.390(3) . ?
C6 C10 1.524(4) . ?
C6 C16 1.378(4) . ?
C7 H7 0.9300 . ?
C7 C14 1.376(4) . ?
C8 H8 0.9300 . ?
C8 C9 1.357(4) . ?
C9 H9 0.9300 . ?
C10 H10 0.9800 . ?
C10 C17 1.520(4) . ?
C11 H11A 0.9700 . ?
C11 H11B 0.9700 . ?
C11 C13 1.521(4) . ?
C12 H12A 0.9700 . ?
C12 H12B 0.9700 . ?
C12 C13 1.516(4) . ?
C13 H13A 0.9700 . ?
C13 H13B 0.9700 . ?
C14 H14 0.9300 . ?
C14 C19 1.379(4) . ?
C15 H15A 0.9700 . ?
C15 H15B 0.9700 . ?
C15 C21 1.511(4) . ?
C16 H16 0.9300 . ?
C16 C20 1.390(5) . ?
C17 H17A 0.9600 . ?
C17 H17B 0.9600 . ?
C17 H17C 0.9600 . ?
C18 H18A 0.9700 . ?
C18 H18B 0.9700 . ?
C18 H18C 0.9700 . ?
C18 H18D 0.9700 . ?
C18 C22 1.531(6) . ?
C18 C22A 1.632(12) . ?
C19 H19 0.9300 . ?
C19 C20 1.368(5) . ?
C20 H20 0.9300 . ?
C21 H21A 0.9700 . ?
C21 H21B 0.9700 . ?
C21 H21C 0.9700 . ?
C21 H21D 0.9700 . ?
C21 C22 1.494(8) . ?
C21 C22A 1.348(12) . ?
C22 H22A 0.9700 . ?
C22 H22B 0.9700 . ?
C22A H22C 0.9700 . ?
C22A H22D 0.9700 . ?

loop_
_geom_torsion_atom_site_label_1
_geom_torsion_atom_site_label_2
_geom_torsion_atom_site_label_3
_geom_torsion_atom_site_label_4
_geom_torsion
_geom_torsion_site_symmetry_1
_geom_torsion_site_symmetry_2
_geom_torsion_site_symmetry_3
_geom_torsion_site_symmetry_4
_geom_torsion_publ_flag
O1 N3 C1 N1 -2.0(3) . . . . ?
O1 N3 C1 C3 174.6(2) . . . . ?
O1 N3 C9 C8 -175.2(2) . . . . ?
O2 C2 C4 N1 145.7(2) . . . . ?
O2 C2 C4 C11 -97.0(3) . . . . ?
N1 C1 C3 C5 176.1(2) . . . . ?
N1 C4 C11 C13 -37.7(2) . . . . ?
N1 C12 C13 C11 -30.4(3) . . . . ?
N2 C2 C4 N1 -35.3(3) . . . . ?
N2 C2 C4 C11 82.0(3) . . . . ?
N3 C1 C3 C5 -0.4(3) . . . . ?
N4 C5 C8 C9 177.9(2) . . . . ?
N4 C15 C21 C22 -26.4(5) . . . . ?
N4 C15 C21 C22A 14.1(11) . . . . ?
N4 C18 C22 C21 -30.2(7) . . . . ?
N4 C18 C22A C21 29.0(13) . . . . ?
C1 N1 C4 C2 -60.8(3) . . . . ?
C1 N1 C4 C11 175.03(19) . . . . ?
C1 N1 C12 C13 -147.5(2) . . . . ?
C1 N3 C9 C8 2.3(4) . . . . ?
C1 C3 C5 N4 -178.4(2) . . . . ?
C1 C3 C5 C8 3.9(3) . . . . ?
C2 N2 C10 C6 -80.0(3) . . . . ?
C2 N2 C10 C17 156.5(2) . . . . ?
C2 C4 C11 C13 -161.1(2) . . . . ?
C3 C5 C8 C9 -4.3(4) . . . . ?
C4 N1 C1 N3 167.7(2) . . . . ?
C4 N1 C1 C3 -8.7(3) . . . . ?
C4 N1 C12 C13 6.6(3) . . . . ?
C4 C11 C13 C12 42.5(3) . . . . ?
C5 N4 C15 C21 -169.7(3) . . . . ?
C5 N4 C18 C22 -168.7(5) . . . . ?
C5 N4 C18 C22A 155.8(8) . . . . ?
C5 C8 C9 N3 1.4(4) . . . . ?
C6 C7 C14 C19 -0.5(4) . . . . ?
C6 C16 C20 C19 -0.1(6) . . . . ?
C7 C6 C10 N2 -52.8(3) . . . . ?
C7 C6 C10 C17 70.2(3) . . . . ?
C7 C6 C16 C20 -0.6(4) . . . . ?
C7 C14 C19 C20 -0.2(5) . . . . ?
C9 N3 C1 N1 -179.4(2) . . . . ?
C9 N3 C1 C3 -2.8(3) . . . . ?
C10 N2 C2 O2 -10.3(4) . . . . ?
C10 N2 C2 C4 170.7(2) . . . . ?
C10 C6 C7 C14 -178.1(2) . . . . ?
C10 C6 C16 C20 178.4(3) . . . . ?
C12 N1 C1 N3 -40.2(3) . . . . ?
C12 N1 C1 C3 143.3(2) . . . . ?
C12 N1 C4 C2 143.7(2) . . . . ?
C12 N1 C4 C11 19.5(3) . . . . ?
C14 C19 C20 C16 0.4(5) . . . . ?
C15 N4 C5 C3 179.0(2) . . . . ?
C15 N4 C5 C8 -3.4(4) . . . . ?
C15 N4 C18 C22 14.5(5) . . . . ?
C15 N4 C18 C22A -21.0(8) . . . . ?
C15 C21 C22 C18 35.4(7) . . . . ?
C15 C21 C22A C18 -26.9(15) . . . . ?
C16 C6 C7 C14 0.9(4) . . . . ?
C16 C6 C10 N2 128.2(3) . . . . ?
C16 C6 C10 C17 -108.8(3) . . . . ?
C18 N4 C5 C3 2.6(4) . . . . ?
C18 N4 C5 C8 -179.7(3) . . . . ?
C18 N4 C15 C21 7.0(4) . . . . ?
